data_4068996
loop_
_publ_author_name
'Esteruelas, Miguel A.'
'Fern\'andez-Alvarez, Francisco J.'
'Oliv\'an, Montserrat'
'O\~nate, Enrique'

_publ_section_title
;
 NH-Tautomerization of Quinolines and 2-Methylpyridine Promoted by a
 Hydride-Iridium(III) Complex: Importance of the Hydride Ligand
;
_journal_issue 7
_journal_name_full Organometallics
_journal_page_first 2276
_journal_paper_doi 10.1021/om8011954
_journal_volume 28
_journal_year 2009
_chemical_formula_sum 'C25 H52 Cl4 Ir N P2'
_chemical_formula_weight 762.62
_chemical_name_systematic
; 
 ? 
;
_space_group_IT_number 62
_symmetry_cell_setting orthorhombic
_symmetry_space_group_name_Hall '-P 2ac 2n'
_symmetry_space_group_name_H-M 'P n m a'
_atom_sites_solution_hydrogens geom
_atom_sites_solution_primary direct
_atom_sites_solution_secondary difmap
_audit_creation_method SHELXL-97
_cell_angle_alpha 90.00
_cell_angle_beta 90.00
_cell_angle_gamma 90.00
_cell_formula_units_Z 4
_cell_length_a 23.365(9)
_cell_length_b 12.868(5)
_cell_length_c 10.606(4)
_cell_measurement_reflns_used 824
_cell_measurement_temperature 100(2)
_cell_measurement_theta_max 28
_cell_measurement_theta_min 2.5
_cell_volume 3189(2)
_computing_cell_refinement 'SAINT+ v. 6.1 (Bruker AXS, 2000)'
_computing_data_collection 'SMART v. 5.625 (Bruker AXS, 2000)'
_computing_data_reduction 'SAINT+ v. 6.1 (Bruker AXS, 2000)'
_computing_molecular_graphics 'XP, SHELXTL v. 6.1 (Bruker, 2000)'
_computing_publication_material 'XCIF, SHELXTL v. 6.1 (Bruker, 2000)'
_computing_structure_refinement 'SHELXL-97 (Sheldrick, 1997)'
_computing_structure_solution 'SHELXS-97 (Sheldrick, 1990)'
_diffrn_ambient_temperature 100(2)
_diffrn_detector_area_resol_mean 8.26
_diffrn_measured_fraction_theta_full 0.983
_diffrn_measured_fraction_theta_max 0.918
_diffrn_measurement_device_type 'Bruker SMART APEX CCD system'
_diffrn_measurement_method '\w rotations with narrow frames'
_diffrn_radiation_monochromator graphite
_diffrn_radiation_source 'fine-focus sealed tube'
_diffrn_radiation_type MoK\a
_diffrn_radiation_wavelength 0.71073
_diffrn_reflns_av_R_equivalents 0.0496
_diffrn_reflns_av_sigmaI/netI 0.0388
_diffrn_reflns_limit_h_max 21
_diffrn_reflns_limit_h_min -30
_diffrn_reflns_limit_k_max 17
_diffrn_reflns_limit_k_min -16
_diffrn_reflns_limit_l_max 13
_diffrn_reflns_limit_l_min -14
_diffrn_reflns_number 20281
_diffrn_reflns_theta_full 27.50
_diffrn_reflns_theta_max 28.91
_diffrn_reflns_theta_min 1.74
_diffrn_standards_decay_% 'no decay'
_exptl_absorpt_coefficient_mu 4.638
_exptl_absorpt_correction_T_max 0.913
_exptl_absorpt_correction_T_min 0.639
_exptl_absorpt_correction_type multi-scan
_exptl_absorpt_process_details
;
Absorption correction performed with SADABS program. This is based on the
method of Blessing: Blessing, R. H., Acta Crystallogr., Sect. A 1995, 51, 33.

SADABS: Area-Detector Absorption Correction. Bruker-AXS 
within SAINT+ package, v. 6.1 (2000).
;
_exptl_crystal_colour colorless
_exptl_crystal_density_diffrn 1.589
_exptl_crystal_density_method 'not measured'
_exptl_crystal_description block
_exptl_crystal_F_000 1536
_exptl_crystal_size_max 0.10
_exptl_crystal_size_mid 0.06
_exptl_crystal_size_min 0.02
_refine_diff_density_max 2.161
_refine_diff_density_min -1.963
_refine_diff_density_rms 0.146
_refine_ls_extinction_method none
_refine_ls_goodness_of_fit_ref 1.149
_refine_ls_hydrogen_treatment mixed
_refine_ls_matrix_type full
_refine_ls_number_parameters 177
_refine_ls_number_reflns 4026
_refine_ls_number_restraints 1
_refine_ls_restrained_S_all 1.150
_refine_ls_R_factor_all 0.0652
_refine_ls_R_factor_gt 0.0523
_refine_ls_shift/su_max 0.023
_refine_ls_shift/su_mean 0.001
_refine_ls_structure_factor_coef Fsqd
_refine_ls_weighting_details 'calc w=1/[\s^2^(Fo^2^)+(0.0282P)^2^+19.4133P] where P=(Fo^2^+2Fc^2^)/3'
_refine_ls_weighting_scheme calc
_refine_ls_wR_factor_gt 0.0999
_refine_ls_wR_factor_ref 0.1060
_reflns_number_gt 3409
_reflns_number_total 4026
_reflns_threshold_expression >2sigma(I)
_cod_data_source_file om8011954_si_001.cif
_cod_data_source_block mae335as
_cod_original_sg_symbol_H-M 'P nma'
_cod_database_code 4068996

loop_
_symmetry_equiv_pos_as_xyz
'x, y, z'
'-x+1/2, -y, z+1/2'
'-x, y+1/2, -z'
'x+1/2, -y+1/2, -z+1/2'
'-x, -y, -z'
'x-1/2, y, -z-1/2'
'x, -y-1/2, z'
'-x-1/2, y-1/2, z-1/2'

loop_
_atom_site_label
_atom_site_type_symbol
_atom_site_fract_x
_atom_site_fract_y
_atom_site_fract_z
_atom_site_U_iso_or_equiv
_atom_site_adp_type
_atom_site_occupancy
_atom_site_symmetry_multiplicity
_atom_site_calc_flag
_atom_site_refinement_flags
Ir Ir 0.889204(12) 0.7500 0.76733(3) 0.03260(12) Uani 1 2 d SD
H01 H 0.836(2) 0.7500 0.678(7) 0.039 Uiso 1 2 d SD
Cl1 Cl 0.98132(8) 0.7500 0.90114(18) 0.0404(6) Uani 1 2 d S
Cl2 Cl 0.94627(8) 0.7500 0.57362(17) 0.0395(6) Uani 1 2 d S
Cl3 Cl 0.86241(10) 0.1399(3) 0.3217(5) 0.1483(19) Uani 1 1 d .
P1 P 0.88119(6) 0.93217(16) 0.74627(13) 0.0380(4) Uani 1 1 d .
N1 N 0.8717(3) 0.7500 1.0370(6) 0.0271(16) Uani 1 2 d S
H1 H 0.906(4) 0.7500 1.030(9) 0.035 Uiso 1 2 d S
C1 C 0.8431(3) 0.7500 0.9261(7) 0.0286(19) Uani 1 2 d S
C2 C 0.7832(3) 0.7500 0.9431(8) 0.039(2) Uani 1 2 d S
H2 H 0.7594 0.7500 0.8705 0.047 Uiso 1 2 calc SR
C3 C 0.7579(3) 0.7500 1.0590(8) 0.034(2) Uani 1 2 d S
H3 H 0.7174 0.7500 1.0656 0.041 Uiso 1 2 calc SR
C4 C 0.7916(4) 0.7500 1.1683(7) 0.035(2) Uani 1 2 d S
H4 H 0.7744 0.7500 1.2495 0.041 Uiso 1 2 calc SR
C5 C 0.8503(4) 0.7500 1.1549(8) 0.035(2) Uani 1 2 d S
C6 C 0.8924(5) 0.7500 1.2601(8) 0.065(4) Uani 1 2 d S
H6A H 0.9093 0.6806 1.2685 0.097 Uiso 0.50 1 calc PR
H6B H 0.8731 0.7688 1.3388 0.097 Uiso 0.50 1 calc PR
H6C H 0.9227 0.8006 1.2423 0.097 Uiso 0.50 1 calc PR
C7 C 0.9426(3) 0.9989(7) 0.6688(6) 0.0440(18) Uani 1 1 d .
H7 H 0.9460 0.9654 0.5841 0.053 Uiso 1 1 calc R
C8 C 0.9998(3) 0.9792(11) 0.7324(9) 0.102(5) Uani 1 1 d .
H8A H 1.0308 0.9940 0.6730 0.122 Uiso 1 1 calc R
H8B H 1.0019 0.9064 0.7591 0.122 Uiso 1 1 calc R
H8C H 1.0034 1.0246 0.8062 0.122 Uiso 1 1 calc R
C9 C 0.9357(3) 1.1129(7) 0.6418(9) 0.061(2) Uani 1 1 d .
H9A H 0.9372 1.1520 0.7210 0.091 Uiso 1 1 calc R
H9B H 0.8987 1.1249 0.6007 0.091 Uiso 1 1 calc R
H9C H 0.9666 1.1362 0.5860 0.091 Uiso 1 1 calc R
C10 C 0.8214(2) 0.9689(7) 0.6392(6) 0.0438(18) Uani 1 1 d .
H10 H 0.8219 1.0463 0.6302 0.053 Uiso 1 1 calc R
C11 C 0.8288(3) 0.9221(8) 0.5072(6) 0.057(2) Uani 1 1 d .
H11A H 0.8263 0.8462 0.5125 0.086 Uiso 1 1 calc R
H11B H 0.8662 0.9418 0.4733 0.086 Uiso 1 1 calc R
H11C H 0.7986 0.9482 0.4516 0.086 Uiso 1 1 calc R
C12 C 0.7624(3) 0.9378(7) 0.6910(6) 0.0464(19) Uani 1 1 d .
H12A H 0.7324 0.9701 0.6397 0.070 Uiso 1 1 calc R
H12B H 0.7589 0.9614 0.7785 0.070 Uiso 1 1 calc R
H12C H 0.7584 0.8620 0.6878 0.070 Uiso 1 1 calc R
C13 C 0.8622(3) 1.0005(6) 0.8949(6) 0.0405(17) Uani 1 1 d .
H13 H 0.8311 0.9582 0.9342 0.049 Uiso 1 1 calc R
C14 C 0.9118(3) 0.9995(6) 0.9903(6) 0.0472(18) Uani 1 1 d .
H14A H 0.9395 1.0538 0.9682 0.071 Uiso 1 1 calc R
H14B H 0.9308 0.9316 0.9883 0.071 Uiso 1 1 calc R
H14C H 0.8969 1.0125 1.0751 0.071 Uiso 1 1 calc R
C15 C 0.8382(3) 1.1104(7) 0.8835(7) 0.057(2) Uani 1 1 d .
H15A H 0.8247 1.1339 0.9662 0.086 Uiso 1 1 calc R
H15B H 0.8062 1.1106 0.8237 0.086 Uiso 1 1 calc R
H15C H 0.8683 1.1574 0.8533 0.086 Uiso 1 1 calc R
C16 C 0.9043(4) 0.2500 0.3032(11) 0.073(4) Uani 1 2 d S
H16A H 0.9354 0.2500 0.3666 0.088 Uiso 1 2 calc SR
H16B H 0.9219 0.2500 0.2183 0.088 Uiso 1 2 calc SR

loop_
_atom_site_aniso_label
_atom_site_aniso_U_11
_atom_site_aniso_U_22
_atom_site_aniso_U_33
_atom_site_aniso_U_23
_atom_site_aniso_U_13
_atom_site_aniso_U_12
Ir 0.01130(14) 0.0729(3) 0.01364(14) 0.000 0.00043(11) 0.000
Cl1 0.0144(9) 0.0879(19) 0.0188(9) 0.000 -0.0006(7) 0.000
Cl2 0.0181(9) 0.0847(18) 0.0157(8) 0.000 0.0041(7) 0.000
Cl3 0.0297(12) 0.182(4) 0.233(4) -0.121(3) 0.0319(18) -0.0311(17)
P1 0.0169(7) 0.0765(13) 0.0207(7) 0.0033(7) 0.0021(5) -0.0039(8)
N1 0.016(3) 0.048(5) 0.018(3) 0.000 0.000(2) 0.000
C1 0.013(4) 0.052(6) 0.021(4) 0.000 0.000(3) 0.000
C2 0.016(4) 0.078(7) 0.024(4) 0.000 0.003(3) 0.000
C3 0.016(4) 0.051(6) 0.034(4) 0.000 0.007(3) 0.000
C4 0.029(4) 0.056(6) 0.019(4) 0.000 0.012(3) 0.000
C5 0.025(4) 0.057(6) 0.022(4) 0.000 0.007(3) 0.000
C6 0.038(6) 0.139(12) 0.018(4) 0.000 0.002(4) 0.000
C7 0.020(3) 0.081(6) 0.031(3) 0.008(3) 0.008(2) -0.006(3)
C8 0.021(3) 0.203(13) 0.081(6) 0.079(8) -0.006(4) -0.029(6)
C9 0.036(4) 0.061(6) 0.086(6) -0.018(5) 0.022(4) -0.015(4)
C10 0.018(3) 0.084(6) 0.030(3) 0.009(3) 0.000(2) 0.005(3)
C11 0.032(4) 0.113(7) 0.026(3) 0.008(4) -0.005(3) 0.006(4)
C12 0.017(3) 0.087(6) 0.035(3) -0.003(4) -0.001(2) 0.002(3)
C13 0.025(3) 0.068(5) 0.028(3) -0.003(3) 0.003(2) -0.008(3)
C14 0.040(4) 0.062(5) 0.040(4) -0.002(3) -0.007(3) -0.016(4)
C15 0.042(4) 0.086(6) 0.045(4) -0.003(4) 0.010(3) 0.012(4)
C16 0.021(5) 0.153(14) 0.045(6) 0.000 0.000(4) 0.000

loop_
_atom_type_symbol
_atom_type_description
_atom_type_scat_dispersion_real
_atom_type_scat_dispersion_imag
_atom_type_scat_source
C C 0.0033 0.0016 'International Tables Vol C Tables 4.2.6.8 and 6.1.1.4'
H H 0.0000 0.0000 'International Tables Vol C Tables 4.2.6.8 and 6.1.1.4'
N N 0.0061 0.0033 'International Tables Vol C Tables 4.2.6.8 and 6.1.1.4'
P P 0.1023 0.0942 'International Tables Vol C Tables 4.2.6.8 and 6.1.1.4'
Cl Cl 0.1484 0.1585 'International Tables Vol C Tables 4.2.6.8 and 6.1.1.4'
Ir Ir -1.4442 7.9887 'International Tables Vol C Tables 4.2.6.8 and 6.1.1.4'

loop_
_geom_angle_atom_site_label_1
_geom_angle_atom_site_label_2
_geom_angle_atom_site_label_3
_geom_angle
_geom_angle_site_symmetry_1
_geom_angle_site_symmetry_3
C1 Ir P1 92.11(4) . 7_575
C1 Ir P1 92.12(4) . .
P1 Ir P1 165.82(7) 7_575 .
C1 Ir Cl2 179.6(2) . .
P1 Ir Cl2 87.93(4) 7_575 .
P1 Ir Cl2 87.93(4) . .
C1 Ir Cl1 89.2(2) . .
P1 Ir Cl1 96.79(4) 7_575 .
P1 Ir Cl1 96.79(4) . .
Cl2 Ir Cl1 90.42(7) . .
C1 Ir H01 94(3) . .
P1 Ir H01 83.09(12) 7_575 .
P1 Ir H01 83.09(10) . .
Cl2 Ir H01 86(3) . .
Cl1 Ir H01 176(3) . .
C13 P1 C10 102.6(3) . .
C13 P1 C7 109.8(3) . .
C10 P1 C7 101.1(3) . .
C13 P1 Ir 114.1(3) . .
C10 P1 Ir 111.7(3) . .
C7 P1 Ir 116.0(3) . .
C5 N1 C1 128.5(7) . .
C5 N1 H1 117(7) . .
C1 N1 H1 114(7) . .
N1 C1 C2 112.3(7) . .
N1 C1 Ir 117.7(5) . .
C2 C1 Ir 130.0(6) . .
C3 C2 C1 123.0(8) . .
C3 C2 H2 118.5 . .
C1 C2 H2 118.5 . .
C2 C3 C4 120.2(8) . .
C2 C3 H3 119.9 . .
C4 C3 H3 119.9 . .
C5 C4 C3 118.3(7) . .
C5 C4 H4 120.9 . .
C3 C4 H4 120.9 . .
N1 C5 C4 117.7(8) . .
N1 C5 C6 116.8(8) . .
C4 C5 C6 125.5(8) . .
C5 C6 H6A 109.5 . .
C5 C6 H6B 109.5 . .
H6A C6 H6B 109.5 . .
C5 C6 H6C 109.5 . .
H6A C6 H6C 109.5 . .
H6B C6 H6C 109.5 . .
C9 C7 C8 110.0(8) . .
C9 C7 P1 116.8(5) . .
C8 C7 P1 113.9(5) . .
C9 C7 H7 105.0 . .
C8 C7 H7 105.0 . .
P1 C7 H7 105.0 . .
C7 C8 H8A 109.5 . .
C7 C8 H8B 109.5 . .
H8A C8 H8B 109.5 . .
C7 C8 H8C 109.5 . .
H8A C8 H8C 109.5 . .
H8B C8 H8C 109.5 . .
C7 C9 H9A 109.5 . .
C7 C9 H9B 109.5 . .
H9A C9 H9B 109.5 . .
C7 C9 H9C 109.5 . .
H9A C9 H9C 109.5 . .
H9B C9 H9C 109.5 . .
C11 C10 C12 108.9(6) . .
C11 C10 P1 111.9(5) . .
C12 C10 P1 112.9(5) . .
C11 C10 H10 107.6 . .
C12 C10 H10 107.6 . .
P1 C10 H10 107.6 . .
C10 C11 H11A 109.5 . .
C10 C11 H11B 109.5 . .
H11A C11 H11B 109.5 . .
C10 C11 H11C 109.5 . .
H11A C11 H11C 109.5 . .
H11B C11 H11C 109.5 . .
C10 C12 H12A 109.5 . .
C10 C12 H12B 109.5 . .
H12A C12 H12B 109.5 . .
C10 C12 H12C 109.5 . .
H12A C12 H12C 109.5 . .
H12B C12 H12C 109.5 . .
C15 C13 C14 109.7(6) . .
C15 C13 P1 117.3(5) . .
C14 C13 P1 112.0(5) . .
C15 C13 H13 105.6 . .
C14 C13 H13 105.6 . .
P1 C13 H13 105.6 . .
C13 C14 H14A 109.5 . .
C13 C14 H14B 109.5 . .
H14A C14 H14B 109.5 . .
C13 C14 H14C 109.5 . .
H14A C14 H14C 109.5 . .
H14B C14 H14C 109.5 . .
C13 C15 H15A 109.5 . .
C13 C15 H15B 109.5 . .
H15A C15 H15B 109.5 . .
C13 C15 H15C 109.5 . .
H15A C15 H15C 109.5 . .
H15B C15 H15C 109.5 . .
Cl3 C16 Cl3 109.7(6) 7_565 .
Cl3 C16 H16A 109.7 7_565 .
Cl3 C16 H16A 109.7 . .
Cl3 C16 H16B 109.7 7_565 .
Cl3 C16 H16B 109.7 . .
H16A C16 H16B 108.2 . .

loop_
_geom_bond_atom_site_label_1
_geom_bond_atom_site_label_2
_geom_bond_distance
_geom_bond_site_symmetry_2
Ir C1 1.999(8) .
Ir P1 2.362(2) 7_575
Ir P1 2.362(2) .
Ir Cl2 2.449(2) .
Ir Cl1 2.578(2) .
Ir H01 1.57(2) .
Cl3 C16 1.732(7) .
P1 C13 1.858(7) .
P1 C10 1.861(6) .
P1 C7 1.864(6) .
N1 C5 1.347(10) .
N1 C1 1.353(10) .
N1 H1 0.79(10) .
C1 C2 1.411(10) .
C2 C3 1.363(11) .
C2 H2 0.9500 .
C3 C4 1.401(12) .
C3 H3 0.9500 .
C4 C5 1.379(11) .
C4 H4 0.9500 .
C5 C6 1.488(13) .
C6 H6A 0.9800 .
C6 H6B 0.9800 .
C6 H6C 0.9800 .
C7 C9 1.504(11) .
C7 C8 1.516(10) .
C7 H7 1.0000 .
C8 H8A 0.9800 .
C8 H8B 0.9800 .
C8 H8C 0.9800 .
C9 H9A 0.9800 .
C9 H9B 0.9800 .
C9 H9C 0.9800 .
C10 C11 1.534(9) .
C10 C12 1.536(8) .
C10 H10 1.0000 .
C11 H11A 0.9800 .
C11 H11B 0.9800 .
C11 H11C 0.9800 .
C12 H12A 0.9800 .
C12 H12B 0.9800 .
C12 H12C 0.9800 .
C13 C15 1.526(11) .
C13 C14 1.539(9) .
C13 H13 1.0000 .
C14 H14A 0.9800 .
C14 H14B 0.9800 .
C14 H14C 0.9800 .
C15 H15A 0.9800 .
C15 H15B 0.9800 .
C15 H15C 0.9800 .
C16 Cl3 1.732(7) 7_565
C16 H16A 0.9900 .
C16 H16B 0.9900 .
